data_4324632
loop_
_publ_author_name
'Lok H. Tong'
'Laure Gu\'en\'ee'
'Alan F. Williams'

_publ_contact_author_address
;Department of inorganic, analytic and applied chemistry 
University of Geneva, Sciences II 
30 quai Ernest-Ansermet 
CH-1211 Gen\`eve 4 
;
_publ_contact_author_email alan.williams@unige.ch
_publ_contact_author_fax '+41 (0)22 379 68 30 '
_publ_contact_author_name 'Alan F. Williams'
_publ_contact_author_phone '+41 (0)22 379 64 25'
_publ_section_title
;
 Pentasubstituted Ferrocene and Dirhodium(II) Tetracarboxylate as Building
 Blocks for Discrete Fullerene-Like and Extended Supramolecular Structures
;
_journal_name_full 'Inorganic Chemistry'
_journal_page_first 2450
_journal_page_last 2457
_journal_paper_doi 10.1021/ic1021565
_journal_volume 50
_journal_year 2011
_chemical_formula_moiety 'C59 H57 Fe N10 O17 P Rh4, C2H3N'
_chemical_formula_sum 'C61 H60 Fe N11 O17 P Rh4'
_chemical_formula_weight 1717.66
_chemical_name_systematic
; 
 ? 
;
_space_group_IT_number 14
_symmetry_cell_setting monoclinic
_symmetry_Int_Tables_number 14
_symmetry_space_group_name_Hall '-P 2yn'
_symmetry_space_group_name_H-M 'P 1 21/n 1'
_atom_sites_solution_hydrogens geom
_atom_sites_solution_primary direct
_atom_sites_solution_secondary difmap
_audit_creation_method SHELXL-97
_cell_angle_alpha 90.00
_cell_angle_beta 92.807(10)
_cell_angle_gamma 90.00
_cell_formula_units_Z 4
_cell_length_a 19.152(2)
_cell_length_b 30.145(4)
_cell_length_c 22.918(3)
_cell_measurement_reflns_used 16436
_cell_measurement_temperature 180(2)
_cell_measurement_theta_max 20.545
_cell_measurement_theta_min 1.115
_cell_volume 13216(3)
_computing_cell_refinement 'CELL (Stoe & Cie, 1999)'
_computing_data_collection 'EXPOSE (Stoe & Cie, 1999)'
_computing_data_reduction 'XRED (Stoe & Cie, 1999)'
_computing_molecular_graphics ORTEP
_computing_publication_material 'SHELXL-97 (Sheldrick, 1997)'
_computing_structure_refinement 'SHELXL-97 (Sheldrick, 1997)'
_computing_structure_solution SIR97
_diffrn_ambient_temperature 180(2)
_diffrn_detector_area_resol_mean 6
_diffrn_measured_fraction_theta_full 0.977
_diffrn_measured_fraction_theta_max 0.977
_diffrn_measurement_device_type 'Stoe Ipds'
_diffrn_measurement_method \f
_diffrn_radiation_monochromator graphite
_diffrn_radiation_source 'fine-focus sealed tube'
_diffrn_radiation_type MoK\a
_diffrn_radiation_wavelength 0.71069
_diffrn_reflns_av_R_equivalents 0.2531
_diffrn_reflns_av_sigmaI/netI 0.3311
_diffrn_reflns_limit_h_max 18
_diffrn_reflns_limit_h_min -18
_diffrn_reflns_limit_k_max 29
_diffrn_reflns_limit_k_min -29
_diffrn_reflns_limit_l_max 22
_diffrn_reflns_limit_l_min -22
_diffrn_reflns_number 47024
_diffrn_reflns_theta_full 20.46
_diffrn_reflns_theta_max 20.46
_diffrn_reflns_theta_min 1.12
_diffrn_standards_decay_% 0
_exptl_absorpt_coefficient_mu 0.647
_exptl_absorpt_correction_T_max 0.9558
_exptl_absorpt_correction_T_min 0.8723
_exptl_absorpt_correction_type numerical
_exptl_absorpt_process_details 'XRED; Stoe & Cie, 1999'
_exptl_crystal_colour purple
_exptl_crystal_density_diffrn 0.863
_exptl_crystal_description prism
_exptl_crystal_F_000 3440
_exptl_crystal_size_max 0.25
_exptl_crystal_size_mid 0.15
_exptl_crystal_size_min 0.077
_platon_squeeze_details
;
;
_refine_diff_density_max 1.574
_refine_diff_density_min -0.969
_refine_diff_density_rms 0.162
_refine_ls_extinction_method none
_refine_ls_goodness_of_fit_ref 0.790
_refine_ls_hydrogen_treatment constr
_refine_ls_matrix_type full
_refine_ls_number_parameters 385
_refine_ls_number_reflns 12866
_refine_ls_number_restraints 33
_refine_ls_restrained_S_all 0.792
_refine_ls_R_factor_all 0.2287
_refine_ls_R_factor_gt 0.1256
_refine_ls_shift/su_max 0.039
_refine_ls_shift/su_mean 0.001
_refine_ls_structure_factor_coef Fsqd
_refine_ls_weighting_details 'calc w=1/[\s^2^(Fo^2^)+(0.1541P)^2^+0.0000P] where P=(Fo^2^+2Fc^2^)/3'
_refine_ls_weighting_scheme calc
_refine_ls_wR_factor_gt 0.2979
_refine_ls_wR_factor_ref 0.3372
_reflns_number_gt 3706
_reflns_number_total 12866
_reflns_threshold_expression >2sigma(I)
_cod_data_source_file ic1021565_si_002_2.cif
_cod_data_source_block compound6
_cod_original_cell_volume 13215(3)
_cod_original_sg_symbol_Hall '-P 2YN'
_cod_database_code 4324632

loop_
_symmetry_equiv_pos_as_xyz
'x, y, z'
'-x+1/2, y+1/2, -z+1/2'
'-x, -y, -z'
'x-1/2, -y-1/2, z-1/2'

loop_
_atom_site_label
_atom_site_type_symbol
_atom_site_fract_x
_atom_site_fract_y
_atom_site_fract_z
_atom_site_U_iso_or_equiv
_atom_site_adp_type
_atom_site_occupancy
_atom_site_symmetry_multiplicity
_atom_site_calc_flag
_atom_site_refinement_flags
Rh1 Rh 0.23854(9) 0.33200(9) 0.75040(9) 0.0771(8) Uani 1 1 d .
Rh2 Rh 0.32867(10) 0.34851(9) 0.82340(9) 0.0750(8) Uani 1 1 d .
Rh3 Rh 0.31944(10) 0.21308(10) 0.19623(9) 0.0859(9) Uani 1 1 d .
Rh4 Rh 0.26132(10) 0.18122(10) 0.27766(9) 0.0877(9) Uani 1 1 d .
Fe5 Fe 0.10500(15) 0.16924(16) 0.57271(14) 0.0730(13) Uani 1 1 d .
P1 P 0.0020(4) 0.0797(4) 0.6401(3) 0.106(3) Uani 1 1 d D
C1 C 0.0416(11) 0.1860(8) 0.4983(10) 0.055(6) Uiso 1 1 d .
C2 C 0.0298(14) 0.2150(10) 0.5472(11) 0.081(8) Uiso 1 1 d .
C3 C 0.0996(12) 0.2376(9) 0.5703(10) 0.064(5) Uiso 1 1 d .
C4 C 0.1517(12) 0.2267(9) 0.5256(10) 0.064(5) Uiso 1 1 d .
C5 C 0.1237(13) 0.1909(9) 0.4897(11) 0.081(8) Uiso 1 1 d D
C6 C 0.1568(12) 0.1646(8) 0.4363(9) 0.068(7) Uiso 1 1 d D
C7 C 0.1833(9) 0.1904(7) 0.3935(7) 0.040(6) Uiso 1 1 d D
H7 H 0.1849 0.2218 0.3907 0.048 Uiso 1 1 calc R
C8 C 0.1535(14) 0.1200(9) 0.4255(10) 0.096(10) Uiso 1 1 d D
H8 H 0.1338 0.0965 0.4471 0.115 Uiso 1 1 calc R
C9 C 0.2003(19) 0.0759(13) 0.3439(16) 0.145(14) Uiso 1 1 d .
H9A H 0.1815 0.0777 0.3034 0.218 Uiso 1 1 calc R
H9B H 0.1774 0.0516 0.3640 0.218 Uiso 1 1 calc R
H9C H 0.2508 0.0704 0.3442 0.218 Uiso 1 1 calc R
C10 C 0.2291(13) 0.2334(9) 0.5342(11) 0.083(9) Uiso 1 1 d D
C11 C 0.2807(10) 0.2067(8) 0.5139(9) 0.060(7) Uiso 1 1 d D
H11 H 0.2779 0.1779 0.4970 0.072 Uiso 1 1 calc R
C12 C 0.2537(11) 0.2734(9) 0.5554(11) 0.081(8) Uiso 1 1 d D
H12 H 0.2274 0.2974 0.5698 0.097 Uiso 1 1 calc R
C13 C 0.3667(8) 0.3142(7) 0.5785(10) 0.130(12) Uiso 1 1 d .
H13A H 0.4155 0.3057 0.5871 0.195 Uiso 1 1 calc R
H13B H 0.3458 0.3239 0.6146 0.195 Uiso 1 1 calc R
H13C H 0.3647 0.3385 0.5501 0.195 Uiso 1 1 calc R
C14 C 0.1122(6) 0.2820(4) 0.6083(5) 0.021(2) Uiso 1 1 d RD
C15 C 0.1526(6) 0.2843(4) 0.6619(5) 0.021(2) Uiso 1 1 d RD
H15 H 0.1712 0.2595 0.6829 0.025 Uiso 1 1 calc R
N5 N 0.1612(10) 0.3294(6) 0.6793(8) 0.082(7) Uiso 1 1 d D
N6 N 0.1184(6) 0.3503(5) 0.6432(6) 0.021(2) Uiso 1 1 d D
C16 C 0.0949(8) 0.3278(5) 0.5959(7) 0.021(2) Uiso 1 1 d D
H16 H 0.0719 0.3394 0.5616 0.025 Uiso 1 1 calc R
C17 C 0.1165(13) 0.3926(9) 0.6585(11) 0.071(8) Uiso 1 1 d .
H17A H 0.1113 0.3948 0.7007 0.107 Uiso 1 1 calc R
H17B H 0.0768 0.4071 0.6377 0.107 Uiso 1 1 calc R
H17C H 0.1600 0.4071 0.6483 0.107 Uiso 1 1 calc R
C18 C -0.0403(11) 0.2313(8) 0.5657(9) 0.061(7) Uiso 1 1 d D
C19 C -0.1018(9) 0.2231(7) 0.5349(9) 0.054(6) Uiso 1 1 d D
H19 H -0.1096 0.2066 0.4999 0.065 Uiso 1 1 calc R
C20 C -0.0547(10) 0.2490(9) 0.6191(10) 0.074(8) Uiso 1 1 d D
H20 H -0.0211 0.2554 0.6498 0.089 Uiso 1 1 calc R
C21 C -0.2324(4) 0.2521(3) 0.5579(3) 0.098(10) Uiso 1 1 d .
H21A H -0.2419 0.2737 0.5266 0.147 Uiso 1 1 calc R
H21B H -0.2506 0.2634 0.5943 0.147 Uiso 1 1 calc R
H21C H -0.2554 0.2239 0.5476 0.147 Uiso 1 1 calc R
C22 C -0.0062(4) 0.1537(3) 0.4672(3) 0.032(2) Uiso 1 1 d RD
C23 C -0.0416(4) 0.1723(3) 0.4171(3) 0.032(2) Uiso 1 1 d RD
H23 H -0.0371 0.2019 0.4035 0.038 Uiso 1 1 calc R
N9 N -0.0849(4) 0.1388(3) 0.3909(3) 0.032(2) Uiso 1 1 d RD
N10 N -0.0762(4) 0.0996(3) 0.4248(3) 0.058(5) Uiso 1 1 d RD
C24 C -0.0276(4) 0.1088(3) 0.4719(3) 0.032(2) Uiso 1 1 d RD
H24 H -0.0120 0.0885 0.5015 0.038 Uiso 1 1 calc R
C25 C -0.1200(17) 0.0613(11) 0.4171(14) 0.124(12) Uiso 1 1 d .
H25A H -0.1407 0.0609 0.3771 0.186 Uiso 1 1 calc R
H25B H -0.1572 0.0624 0.4449 0.186 Uiso 1 1 calc R
H25C H -0.0920 0.0345 0.4240 0.186 Uiso 1 1 calc R
C26 C 0.0736(9) 0.1166(7) 0.6213(8) 0.089(9) Uiso 1 1 d G
C27 C 0.1102(10) 0.1470(7) 0.6589(8) 0.096(7) Uiso 1 1 d G
H27 H 0.0927 0.1605 0.6926 0.115 Uiso 1 1 calc R
C28 C 0.1777(10) 0.1534(7) 0.6373(9) 0.096(7) Uiso 1 1 d G
H28 H 0.2132 0.1721 0.6540 0.115 Uiso 1 1 calc R
C29 C 0.1827(9) 0.1271(7) 0.5864(8) 0.108(11) Uiso 1 1 d G
H29 H 0.2221 0.1251 0.5630 0.129 Uiso 1 1 calc R
C30 C 0.1183(9) 0.1044(6) 0.5765(7) 0.047(6) Uiso 1 1 d G
H30 H 0.1072 0.0844 0.5453 0.057 Uiso 1 1 calc R
C31 C -0.070(2) 0.1068(16) 0.658(2) 0.167(16) Uiso 1 1 d .
C32 C -0.1400(17) 0.0867(12) 0.6874(14) 0.127(12) Uiso 1 1 d .
H32A H -0.1359 0.0908 0.7299 0.191 Uiso 1 1 calc R
H32B H -0.1442 0.0550 0.6785 0.191 Uiso 1 1 calc R
H32C H -0.1816 0.1023 0.6715 0.191 Uiso 1 1 calc R
C33 C -0.1082(14) 0.1235(10) 0.6054(12) 0.089(9) Uiso 1 1 d .
H33A H -0.1265 0.0984 0.5821 0.134 Uiso 1 1 calc R
H33B H -0.0764 0.1409 0.5823 0.134 Uiso 1 1 calc R
H33C H -0.1471 0.1422 0.6167 0.134 Uiso 1 1 calc R
C34 C -0.0542(15) 0.1461(10) 0.7021(12) 0.099(10) Uiso 1 1 d .
H34A H -0.0246 0.1353 0.7352 0.149 Uiso 1 1 calc R
H34B H -0.0981 0.1576 0.7163 0.149 Uiso 1 1 calc R
H34C H -0.0298 0.1699 0.6822 0.149 Uiso 1 1 calc R
C35 C 0.0363(17) 0.0397(11) 0.6981(13) 0.126(12) Uiso 1 1 d D
C36 C 0.000(2) -0.0046(12) 0.7106(17) 0.167(16) Uiso 1 1 d D
H36A H -0.0485 -0.0037 0.6942 0.250 Uiso 1 1 calc R
H36B H -0.0005 -0.0092 0.7529 0.250 Uiso 1 1 calc R
H36C H 0.0249 -0.0289 0.6927 0.250 Uiso 1 1 calc R
C37 C 0.109(2) 0.036(2) 0.672(2) 0.26(3) Uiso 1 1 d D
H37A H 0.1237 0.0650 0.6586 0.390 Uiso 1 1 calc R
H37B H 0.1067 0.0149 0.6396 0.390 Uiso 1 1 calc R
H37C H 0.1429 0.0252 0.7026 0.390 Uiso 1 1 calc R
C38 C 0.051(3) 0.0566(17) 0.7618(18) 0.23(2) Uiso 1 1 d D
H38A H 0.0398 0.0883 0.7638 0.338 Uiso 1 1 calc R
H38B H 0.1005 0.0521 0.7732 0.338 Uiso 1 1 calc R
H38C H 0.0221 0.0401 0.7884 0.338 Uiso 1 1 calc R
C39 C 0.2401(14) 0.2716(10) 0.8561(12) 0.075(8) Uiso 1 1 d .
C40 C 0.2183(12) 0.2364(9) 0.8879(11) 0.070(8) Uiso 1 1 d .
C41 C 0.1920(16) 0.3964(11) 0.8386(14) 0.095(10) Uiso 1 1 d .
C42 C 0.1458(13) 0.4328(9) 0.8655(11) 0.079(8) Uiso 1 1 d .
C43 C 0.319(2) 0.4054(15) 0.7168(17) 0.133(13) Uiso 1 1 d .
C44 C 0.350(3) 0.4437(18) 0.674(2) 0.20(2) Uiso 1 1 d .
C45 C 0.3605(19) 0.2811(13) 0.7536(17) 0.123(12) Uiso 1 1 d .
C46 C 0.4041(14) 0.2461(10) 0.7176(12) 0.089(9) Uiso 1 1 d .
H46A H 0.4270 0.2633 0.6870 0.107 Uiso 1 1 calc R
H46B H 0.4420 0.2351 0.7447 0.107 Uiso 1 1 calc R
C47 C 0.3735(11) 0.2078(8) 0.6892(10) 0.057(7) Uiso 1 1 d .
H47A H 0.3477 0.2178 0.6531 0.068 Uiso 1 1 calc R
H47B H 0.3388 0.1951 0.7152 0.068 Uiso 1 1 calc R
C48 C 0.4267(19) 0.1684(13) 0.6719(16) 0.144(14) Uiso 1 1 d .
H48A H 0.4492 0.1555 0.7078 0.172 Uiso 1 1 calc R
H48B H 0.4639 0.1807 0.6481 0.172 Uiso 1 1 calc R
C49 C 0.3844(17) 0.1294(12) 0.6348(14) 0.116(11) Uiso 1 1 d .
C50 C 0.191(2) 0.2582(14) 0.219(2) 0.167(16) Uiso 1 1 d D
C51 C 0.1317(17) 0.2949(12) 0.2075(15) 0.121(12) Uiso 1 1 d D
C52 C 0.2223(18) 0.1403(13) 0.1570(15) 0.113(11) Uiso 1 1 d .
C53 C 0.1777(14) 0.1045(9) 0.1283(11) 0.102(10) Uiso 1 1 d D
C54 C 0.3825(14) 0.1330(11) 0.2470(13) 0.083(9) Uiso 1 1 d .
C55 C 0.4387(18) 0.0961(12) 0.2559(15) 0.122(12) Uiso 1 1 d .
C56 C 0.3691(15) 0.2581(11) 0.3158(13) 0.088(9) Uiso 1 1 d .
C57 C 0.3972(13) 0.2860(10) 0.3523(11) 0.082(8) Uiso 1 1 d .
H57A H 0.4144 0.3117 0.3302 0.098 Uiso 1 1 calc R
H57B H 0.4382 0.2718 0.3725 0.098 Uiso 1 1 calc R
C58 C 0.3518(14) 0.3022(10) 0.3957(12) 0.087(9) Uiso 1 1 d .
H58A H 0.3280 0.2768 0.4137 0.104 Uiso 1 1 calc R
H58B H 0.3800 0.3176 0.4269 0.104 Uiso 1 1 calc R
C59 C 0.305(3) 0.3295(19) 0.373(2) 0.21(2) Uiso 1 1 d .
O1 O -0.0157(11) 0.0473(8) 0.5888(10) 0.116(7) Uiso 1 1 d .
O2 O 0.2633(7) 0.3963(5) 0.8570(6) 0.058(4) Uiso 1 1 d .
O3 O 0.1708(10) 0.3790(7) 0.7916(9) 0.100(6) Uiso 1 1 d .
O4 O 0.3870(8) 0.3038(6) 0.7874(7) 0.072(5) Uiso 1 1 d .
O5 O 0.3011(7) 0.2855(5) 0.7171(6) 0.059(4) Uiso 1 1 d .
O6 O 0.3651(9) 0.3967(6) 0.7712(8) 0.085(6) Uiso 1 1 d .
O7 O 0.2826(9) 0.3771(7) 0.7015(7) 0.078(5) Uiso 1 1 d .
O8 O 0.2059(7) 0.2835(5) 0.8114(7) 0.062(4) Uiso 1 1 d .
O9 O 0.2872(9) 0.2963(6) 0.8701(7) 0.074(5) Uiso 1 1 d .
O10 O 0.3348(10) 0.1386(7) 0.2866(8) 0.100(6) Uiso 1 1 d .
O11 O 0.3912(9) 0.1626(7) 0.2122(8) 0.086(6) Uiso 1 1 d .
O12 O 0.2415(9) 0.2553(6) 0.1876(7) 0.077(5) Uiso 1 1 d .
O13 O 0.1847(9) 0.2315(7) 0.2708(8) 0.097(6) Uiso 1 1 d .
O14 O 0.3145(10) 0.2239(7) 0.3269(8) 0.109(7) Uiso 1 1 d .
O15 O 0.3719(7) 0.2525(5) 0.2522(7) 0.064(5) Uiso 1 1 d .
O16 O 0.2619(10) 0.1720(7) 0.1475(8) 0.102(6) Uiso 1 1 d D
O17 O 0.2147(10) 0.1403(7) 0.2216(8) 0.113(7) Uiso 1 1 d D
N1 N 0.2063(8) 0.1599(6) 0.3567(7) 0.051(5) Uiso 1 1 d D
N2 N 0.1868(9) 0.1194(6) 0.3750(8) 0.060(6) Uiso 1 1 d D
N3 N 0.3227(10) 0.2710(7) 0.5511(9) 0.080(7) Uiso 1 1 d D
N4 N 0.3372(9) 0.2337(6) 0.5252(8) 0.062(6) Uiso 1 1 d D
N7 N -0.1230(8) 0.2558(6) 0.6209(6) 0.041(5) Uiso 1 1 d D
N8 N -0.1485(8) 0.2443(6) 0.5668(7) 0.050(5) Uiso 1 1 d D
C111 C 0.0464(13) 0.2631(12) 0.7842(11) 0.072(8) Uiso 1 1 d .
N112 N 0.0416(18) 0.3020(15) 0.7877(16) 0.177(14) Uiso 1 1 d .
C113 C 0.0646(12) 0.2191(9) 0.7843(10) 0.065(7) Uiso 1 1 d .
H11A H 0.0790 0.2106 0.7455 0.098 Uiso 1 1 calc R
H11B H 0.0243 0.2011 0.7945 0.098 Uiso 1 1 calc R
H11C H 0.1033 0.2141 0.8131 0.098 Uiso 1 1 calc R

loop_
_atom_site_aniso_label
_atom_site_aniso_U_11
_atom_site_aniso_U_22
_atom_site_aniso_U_33
_atom_site_aniso_U_23
_atom_site_aniso_U_13
_atom_site_aniso_U_12
Rh1 0.0395(11) 0.130(2) 0.0613(14) -0.0056(15) -0.0014(10) 0.0050(13)
Rh2 0.0454(11) 0.121(2) 0.0578(13) -0.0074(14) -0.0062(10) -0.0105(13)
Rh3 0.0400(11) 0.164(3) 0.0548(13) 0.0057(16) 0.0168(10) -0.0016(14)
Rh4 0.0516(13) 0.157(3) 0.0573(14) 0.0061(16) 0.0255(10) -0.0015(15)
Fe5 0.0342(18) 0.131(4) 0.054(2) 0.006(2) 0.0021(15) -0.009(2)
P1 0.065(5) 0.185(11) 0.069(5) 0.019(6) 0.011(4) 0.000(6)

loop_
_atom_type_symbol
_atom_type_description
_atom_type_scat_dispersion_real
_atom_type_scat_dispersion_imag
_atom_type_scat_source
C C 0.0033 0.0016 'International Tables Vol C Tables 4.2.6.8 and 6.1.1.4'
H H 0.0000 0.0000 'International Tables Vol C Tables 4.2.6.8 and 6.1.1.4'
N N 0.0061 0.0033 'International Tables Vol C Tables 4.2.6.8 and 6.1.1.4'
O O 0.0106 0.0060 'International Tables Vol C Tables 4.2.6.8 and 6.1.1.4'
P P 0.1023 0.0942 'International Tables Vol C Tables 4.2.6.8 and 6.1.1.4'
Fe Fe 0.3463 0.8444 'International Tables Vol C Tables 4.2.6.8 and 6.1.1.4'
Rh Rh -1.1178 0.9187 'International Tables Vol C Tables 4.2.6.8 and 6.1.1.4'

loop_
_geom_angle_atom_site_label_1
_geom_angle_atom_site_label_2
_geom_angle_atom_site_label_3
_geom_angle
_geom_angle_site_symmetry_1
_geom_angle_site_symmetry_3
O7 Rh1 O5 89.2(6) . .
O7 Rh1 O8 171.0(7) . .
O5 Rh1 O8 88.3(6) . .
O7 Rh1 N5 83.8(7) . .
O5 Rh1 N5 95.0(6) . .
O8 Rh1 N5 105.0(7) . .
O7 Rh1 O3 94.5(7) . .
O5 Rh1 O3 175.9(7) . .
O8 Rh1 O3 87.8(6) . .
N5 Rh1 O3 87.1(7) . .
O7 Rh1 Rh2 86.6(5) . .
O5 Rh1 Rh2 89.3(4) . .
O8 Rh1 Rh2 84.8(4) . .
N5 Rh1 Rh2 169.4(5) . .
O3 Rh1 Rh2 89.2(6) . .
O4 Rh2 O6 91.4(7) . .
O4 Rh2 O2 176.6(7) . .
O6 Rh2 O2 87.3(6) . .
O4 Rh2 O9 86.3(7) . .
O6 Rh2 O9 174.7(7) . .
O2 Rh2 O9 94.7(6) . .
O4 Rh2 N9 89.4(6) . 4_666
O6 Rh2 N9 91.2(6) . 4_666
O2 Rh2 N9 93.7(5) . 4_666
O9 Rh2 N9 93.5(5) . 4_666
O4 Rh2 Rh1 88.2(5) . .
O6 Rh2 Rh1 89.6(5) . .
O2 Rh2 Rh1 88.6(4) . .
O9 Rh2 Rh1 85.5(5) . .
N9 Rh2 Rh1 177.5(3) 4_666 .
O12 Rh3 O16 87.1(8) . .
O12 Rh3 O15 92.0(7) . .
O16 Rh3 O15 174.2(7) . .
O12 Rh3 O11 171.2(7) . .
O16 Rh3 O11 89.2(8) . .
O15 Rh3 O11 90.9(7) . .
O12 Rh3 N7 92.8(6) . 4_665
O16 Rh3 N7 96.1(7) . 4_665
O15 Rh3 N7 89.7(6) . 4_665
O11 Rh3 N7 95.4(6) . 4_665
O12 Rh3 Rh4 87.6(5) . .
O16 Rh3 Rh4 85.5(6) . .
O15 Rh3 Rh4 88.7(4) . .
O11 Rh3 Rh4 84.2(5) . .
N7 Rh3 Rh4 178.3(4) 4_665 .
O10 Rh4 O14 91.2(8) . .
O10 Rh4 O17 87.5(8) . .
O14 Rh4 O17 173.8(8) . .
O10 Rh4 O13 176.1(8) . .
O14 Rh4 O13 84.9(8) . .
O17 Rh4 O13 96.3(8) . .
O10 Rh4 N1 95.4(7) . .
O14 Rh4 N1 88.5(7) . .
O17 Rh4 N1 97.6(7) . .
O13 Rh4 N1 85.0(7) . .
O10 Rh4 Rh3 89.2(6) . .
O14 Rh4 Rh3 86.4(6) . .
O17 Rh4 Rh3 87.5(6) . .
O13 Rh4 Rh3 90.1(5) . .
N1 Rh4 Rh3 173.3(5) . .
C29 Fe5 C30 42.2(4) . .
C29 Fe5 C28 41.4(4) . .
C30 Fe5 C28 69.8(7) . .
C29 Fe5 C26 69.7(6) . .
C30 Fe5 C26 41.3(4) . .
C28 Fe5 C26 68.4(6) . .
C29 Fe5 C2 171.9(9) . .
C30 Fe5 C2 139.8(10) . .
C28 Fe5 C2 143.8(10) . .
C26 Fe5 C2 117.0(9) . .
C29 Fe5 C5 100.8(9) . .
C30 Fe5 C5 109.1(9) . .
C28 Fe5 C5 127.0(9) . .
C26 Fe5 C5 144.9(10) . .
C2 Fe5 C5 71.1(10) . .
C29 Fe5 C3 133.2(9) . .
C30 Fe5 C3 175.4(8) . .
C28 Fe5 C3 106.5(9) . .
C26 Fe5 C3 140.6(8) . .
C2 Fe5 C3 44.8(10) . .
C5 Fe5 C3 70.7(10) . .
C29 Fe5 C27 68.9(6) . .
C30 Fe5 C27 68.8(6) . .
C28 Fe5 C27 40.2(4) . .
C26 Fe5 C27 40.2(4) . .
C2 Fe5 C27 119.1(9) . .
C5 Fe5 C27 167.2(9) . .
C3 Fe5 C27 110.3(9) . .
C29 Fe5 C1 133.2(8) . .
C30 Fe5 C1 109.9(8) . .
C28 Fe5 C1 172.1(8) . .
C26 Fe5 C1 117.0(8) . .
C2 Fe5 C1 40.7(9) . .
C5 Fe5 C1 45.2(9) . .
C3 Fe5 C1 73.3(9) . .
C27 Fe5 C1 147.5(8) . .
C29 Fe5 C4 104.9(8) . .
C30 Fe5 C4 136.9(8) . .
C28 Fe5 C4 104.8(8) . .
C26 Fe5 C4 173.1(8) . .
C2 Fe5 C4 68.7(10) . .
C5 Fe5 C4 38.9(9) . .
C3 Fe5 C4 40.4(8) . .
C27 Fe5 C4 134.5(9) . .
C1 Fe5 C4 69.8(9) . .
O1 P1 C31 109.9(19) . .
O1 P1 C26 110.1(10) . .
C31 P1 C26 113.4(19) . .
O1 P1 C35 100.8(15) . .
C31 P1 C35 114(2) . .
C26 P1 C35 108.3(13) . .
C2 C1 C22 130.4(18) . .
C2 C1 C5 103(2) . .
C22 C1 C5 125.8(18) . .
C2 C1 Fe5 67.9(14) . .
C22 C1 Fe5 123.2(14) . .
C5 C1 Fe5 65.8(12) . .
C1 C2 C18 126(2) . .
C1 C2 C3 111(2) . .
C18 C2 C3 121(2) . .
C1 C2 Fe5 71.4(15) . .
C18 C2 Fe5 139.2(19) . .
C3 C2 Fe5 67.9(14) . .
C4 C3 C2 105(2) . .
C4 C3 C14 117.7(19) . .
C2 C3 C14 130.4(19) . .
C4 C3 Fe5 76.4(14) . .
C2 C3 Fe5 67.4(14) . .
C14 C3 Fe5 144.0(15) . .
C5 C4 C10 121(2) . .
C5 C4 C3 108(2) . .
C10 C4 C3 125(2) . .
C5 C4 Fe5 63.4(14) . .
C10 C4 Fe5 117.1(17) . .
C3 C4 Fe5 63.2(13) . .
C4 C5 C1 109.8(19) . .
C4 C5 C6 131(2) . .
C1 C5 C6 118(2) . .
C4 C5 Fe5 77.7(14) . .
C1 C5 Fe5 68.9(12) . .
C6 C5 Fe5 129.5(18) . .
C8 C6 C7 116(2) . .
C8 C6 C5 127.2(19) . .
C7 C6 C5 116(2) . .
N1 C7 C6 102.0(17) . .
N2 C8 C6 98(2) . .
C11 C10 C12 113(2) . .
C11 C10 C4 127(2) . .
C12 C10 C4 119(2) . .
N4 C11 C10 99(2) . .
N3 C12 C10 104(2) . .
C15 C14 C16 103.5(8) . .
C15 C14 C3 124.8(10) . .
C16 C14 C3 131.3(13) . .
C14 C15 N5 109.9(9) . .
N6 N5 C15 103.0(15) . .
N6 N5 Rh1 148.8(14) . .
C15 N5 Rh1 108.2(11) . .
N5 N6 C17 109.0(17) . .
N5 N6 C16 116.5(16) . .
C17 N6 C16 133.6(18) . .
N6 C16 C14 105.0(13) . .
C19 C18 C20 108.9(19) . .
C19 C18 C2 123(2) . .
C20 C18 C2 127(2) . .
N8 C19 C18 102.3(18) . .
N7 C20 C18 109(2) . .
C24 C22 C23 108.0 . .
C24 C22 C1 139.2(10) . .
C23 C22 C1 112.8(10) . .
N9 C23 C22 108.0 . .
N10 N9 C23 108.0 . .
N10 N9 Rh2 125.6(2) . 4_565
C23 N9 Rh2 124.6(2) . 4_565
N9 N10 C24 108.0 . .
N9 N10 C25 123.5(14) . .
C24 N10 C25 127.5(14) . .
N10 C24 C22 108.0 . .
C27 C26 C30 108.0 . .
C27 C26 P1 127.1(12) . .
C30 C26 P1 119.8(12) . .
C27 C26 Fe5 71.4(7) . .
C30 C26 Fe5 66.6(7) . .
P1 C26 Fe5 147.3(11) . .
C26 C27 C28 108.0 . .
C26 C27 Fe5 68.5(7) . .
C28 C27 Fe5 68.1(7) . .
C27 C28 C29 108.0 . .
C27 C28 Fe5 71.6(7) . .
C29 C28 Fe5 66.7(7) . .
C30 C29 C28 108.0 . .
C30 C29 Fe5 69.1(8) . .
C28 C29 Fe5 71.9(7) . .
C29 C30 C26 108.0 . .
C29 C30 Fe5 68.7(8) . .
C26 C30 Fe5 72.1(8) . .
C33 C31 C34 110(3) . .
C33 C31 C32 95(3) . .
C34 C31 C32 99(3) . .
C33 C31 P1 110(3) . .
C34 C31 P1 113(3) . .
C32 C31 P1 128(3) . .
C36 C35 C37 116(4) . .
C36 C35 C38 100(3) . .
C37 C35 C38 105(4) . .
C36 C35 P1 123(3) . .
C37 C35 P1 94(3) . .
C38 C35 P1 119(3) . .
O9 C39 O8 114(3) . .
O9 C39 C40 126(3) . .
O8 C39 C40 120(3) . .
O3 C41 O2 122(3) . .
O3 C41 C42 118(3) . .
O2 C41 C42 116(3) . .
O7 C43 O6 116(4) . .
O7 C43 C44 125(4) . .
O6 C43 C44 114(3) . .
O4 C45 O5 133(4) . .
O4 C45 C46 122(3) . .
O5 C45 C46 101(3) . .
C47 C46 C45 124(3) . .
C46 C47 C48 117(2) . .
C47 C48 C49 110(3) . .
O12 C50 O13 123(3) . .
O12 C50 C51 121(4) . .
O13 C50 C51 116(3) . .
O16 C52 O17 105(3) . .
O16 C52 C53 144(3) . .
O17 C52 C53 111(3) . .
O11 C54 O10 118(3) . .
O11 C54 C55 120(3) . .
O10 C54 C55 120(3) . .
C57 C56 O15 133(3) . .
C57 C56 O14 128(3) . .
O15 C56 O14 99(2) . .
C56 C57 C58 115(3) . .
C59 C58 C57 111(3) . .
C41 O2 Rh2 118.9(16) . .
C41 O3 Rh1 118(2) . .
C45 O4 Rh2 117(2) . .
C45 O5 Rh1 108.8(18) . .
C43 O6 Rh2 114(2) . .
C43 O7 Rh1 127(3) . .
C39 O8 Rh1 125.3(18) . .
C39 O9 Rh2 129.1(19) . .
C54 O10 Rh4 122.7(19) . .
C54 O11 Rh3 123.0(18) . .
C50 O12 Rh3 127(2) . .
C50 O13 Rh4 112.1(19) . .
C56 O14 Rh4 134.4(17) . .
C56 O15 Rh3 131.8(16) . .
C52 O16 Rh3 135(2) . .
C52 O17 Rh4 126(2) . .
C7 N1 N2 108.7(17) . .
C7 N1 Rh4 119.9(13) . .
N2 N1 Rh4 131.3(13) . .
C8 N2 N1 114(2) . .
C8 N2 C9 121(2) . .
N1 N2 C9 125(2) . .
N4 N3 C12 108(2) . .
N4 N3 C13 137.0(17) . .
C12 N3 C13 114.6(19) . .
N3 N4 C11 114.4(19) . .
C20 N7 N8 104.1(16) . .
C20 N7 Rh3 126.7(14) . 4_566
N8 N7 Rh3 129.0(11) . 4_566
C19 N8 N7 113.6(16) . .
C19 N8 C21 132.9(14) . .
N7 N8 C21 112.7(12) . .
N112 C111 C113 169(3) . .

loop_
_geom_bond_atom_site_label_1
_geom_bond_atom_site_label_2
_geom_bond_distance
_geom_bond_site_symmetry_2
Rh1 O7 1.978(18) .
Rh1 O5 2.020(15) .
Rh1 O8 2.137(16) .
Rh1 N5 2.150(18) .
Rh1 O3 2.17(2) .
Rh1 Rh2 2.397(3) .
Rh2 O4 1.958(17) .
Rh2 O6 2.027(18) .
Rh2 O2 2.081(15) .
Rh2 O9 2.083(18) .
Rh2 N9 2.241(8) 4_666
Rh3 O12 1.965(17) .
Rh3 O16 1.970(19) .
Rh3 O15 1.986(16) .
Rh3 O11 2.072(19) .
Rh3 N7 2.293(15) 4_665
Rh3 Rh4 2.418(3) .
Rh4 O10 1.91(2) .
Rh4 O14 1.96(2) .
Rh4 O17 1.965(19) .
Rh4 O13 2.110(19) .
Rh4 N1 2.233(16) .
Fe5 C29 1.97(2) .
Fe5 C30 1.974(19) .
Fe5 C28 2.04(2) .
Fe5 C26 2.05(2) .
Fe5 C2 2.06(3) .
Fe5 C5 2.06(2) .
Fe5 C3 2.07(3) .
Fe5 C27 2.08(2) .
Fe5 C1 2.11(2) .
Fe5 C4 2.25(2) .
P1 O1 1.55(2) .
P1 C31 1.68(4) .
P1 C26 1.833(19) .
P1 C35 1.89(2) .
C1 C2 1.45(3) .
C1 C22 1.49(2) .
C1 C5 1.60(3) .
C2 C18 1.51(3) .
C2 C3 1.57(3) .
C3 C4 1.50(3) .
C3 C14 1.61(3) .
C4 C5 1.44(3) .
C4 C10 1.50(3) .
C5 C6 1.62(2) .
C6 C8 1.37(2) .
C6 C7 1.369(16) .
C7 N1 1.336(15) .
C8 N2 1.350(17) .
C9 N2 1.52(4) .
C10 C11 1.374(17) .
C10 C12 1.37(2) .
C11 N4 1.371(16) .
C12 N3 1.332(17) .
C13 N3 1.66(2) .
C14 C15 1.4200 .
C14 C16 1.445(17) .
C15 N5 1.424(16) .
N5 N6 1.297(15) .
N6 C17 1.32(3) .
N6 C16 1.340(14) .
C18 C19 1.366(16) .
C18 C20 1.38(2) .
C19 N8 1.344(16) .
C20 N7 1.327(16) .
C21 N8 1.628(17) .
C22 C24 1.4200 .
C22 C23 1.4200 .
C23 N9 1.4200 .
N9 N10 1.4200 .
N9 Rh2 2.241(8) 4_565
N10 C24 1.4200 .
N10 C25 1.43(3) .
C26 C27 1.419(13) .
C26 C30 1.419(13) .
C27 C28 1.419(13) .
C28 C29 1.419(13) .
C29 C30 1.419(13) .
C31 C33 1.47(4) .
C31 C34 1.58(5) .
C31 C32 1.64(5) .
C35 C36 1.54(3) .
C35 C37 1.54(3) .
C35 C38 1.56(3) .
C39 O9 1.20(3) .
C39 O8 1.24(3) .
C39 C40 1.36(3) .
C41 O3 1.25(3) .
C41 O2 1.41(3) .
C41 C42 1.56(4) .
C43 O7 1.15(4) .
C43 O6 1.51(4) .
C43 C44 1.64(6) .
C45 O4 1.14(4) .
C45 O5 1.39(4) .
C45 C46 1.60(4) .
C46 C47 1.44(3) .
C47 C48 1.63(4) .
C48 C49 1.64(4) .
C50 O12 1.24(4) .
C50 O13 1.44(4) .
C50 C51 1.60(3) .
C52 O16 1.24(3) .
C52 O17 1.49(3) .
C52 C53 1.51(4) .
C54 O11 1.21(3) .
C54 O10 1.33(3) .
C54 C55 1.55(4) .
C56 C57 1.29(3) .
C56 O15 1.47(3) .
C56 O14 1.50(3) .
C57 C58 1.44(3) .
C58 C59 1.31(5) .
N1 N2 1.350(15) .
N3 N4 1.307(16) .
N7 N8 1.355(14) .
N7 Rh3 2.293(15) 4_566
C111 N112 1.18(4) .
C111 C113 1.37(3) .

loop_
_platon_squeeze_void_nr
_platon_squeeze_void_average_x
_platon_squeeze_void_average_y
_platon_squeeze_void_average_z
_platon_squeeze_void_volume
_platon_squeeze_void_count_electrons
_platon_squeeze_void_content
1 -0.013 -0.006 -0.008 7674 4234 ' '
